data_9011915
loop_
_publ_author_name
'Makarov, E. S.'
'Ivanov, V. I.'

_publ_section_title
;
 The crystal structure of meta-autunite, Ca(UO2)2(PO4)2*6H2O
;
_journal_name_full 'Doklady Akademii Nauk SSSR'
_journal_page_first 601
_journal_page_last 603
_journal_volume 132
_journal_year 1960
_chemical_formula_sum 'Ca0.5 H8 O9 P U'
_chemical_name_mineral Meta-autunite
_space_group_IT_number 129
_symmetry_space_group_name_Hall '-P 4a 2a'
_symmetry_space_group_name_H-M 'P 4/n m m :2'
_cell_angle_alpha 90
_cell_angle_beta 90
_cell_angle_gamma 90
_cell_formula_units_Z 2
_cell_length_a 6.96
_cell_length_b 6.96
_cell_length_c 8.40
_cell_volume 406.909
_database_code_amcsd 0012438
_exptl_crystal_density_diffrn 3.600
_cod_original_sg_symbol_H-M 'P 4/n m m'
_cod_original_formula_sum 'Ca.5 U P O9 H8'
_cod_database_code 9011915

loop_
_space_group_symop_operation_xyz
x,y,z
1/2-y,1/2-x,z
1/2+y,1/2+x,-z
1/2+y,-x,-z
1/2-y,x,z
x,1/2-y,z
-x,1/2+y,-z
1/2+x,1/2+y,-z
1/2-x,1/2-y,z
y,x,z
-y,-x,-z
-y,1/2+x,-z
y,1/2-x,z
1/2-x,y,z
1/2+x,-y,-z
-x,-y,-z

loop_
_atom_site_label
_atom_site_fract_x
_atom_site_fract_y
_atom_site_fract_z
_atom_site_occupancy
_atom_site_U_iso_or_equiv
_atom_site_type_symbol
_atom_site_attached_hydrogens
Ca 0.25000 0.25000 0.61200 0.50000 0.01520 Ca 0
U 0.25000 0.25000 0.10600 1.00000 0.01520 U 0
P 0.75000 0.25000 0.00000 1.00000 0.01520 P 0
O*I1 0.25000 0.25000 0.34300 1.00000 0.01520 O 0
O*I2 0.25000 0.25000 0.89300 1.00000 0.01520 O 0
OII 0.25000 0.58400 0.10600 1.00000 0.01520 O 0
Wat 0.48600 0.48600 0.39200 0.75000 0.01520 O 2

loop_
_cod_changelog_entry_id
_cod_changelog_entry_author
_cod_changelog_entry_date
_cod_changelog_entry_text
1
;cod-tools version 3.8.0
Id: cif_guess_AMCSD_atom_types 9581 2023-05-17 12:35:41Z saulius
;
2023-05-18T11:41:48+03:00
;Derived atom types and hydrogen counts
from atom names that follow the AMCSD naming convention
(Wat == water, O-H == hydroxyl).
;
2
;cod-tools version 3.10.1
Id: cif_fix_AMCSD_atom_labels 10224 2024-08-07 11:09:31Z saulius
;
2024-08-07T19:40:05+03:00
;Changed the following '_atom_site_label' values:
the first duplicated label 'O*I'  converted to 'O*I1'
duplicated label 'O*I' at index 4 converted to 'O*I2'
;

loop_
_cod_related_entry_id
_cod_related_entry_database
_cod_related_entry_code
1 AMCSD 0012438
